data_1513071
loop_
_publ_author_name
'Ivanova, Bojidarka'
'Spiteller, Michael'

_publ_section_title
;
 Organic mandelates as promising materials with non-linear optical
 application
;
_journal_name_full 'Structural Chemistry'
_journal_page_first 989
_journal_paper_doi 10.1007/s11224-010-9635-5
_journal_volume 21
_journal_year 2010
_chemical_absolute_configuration rmad
_chemical_formula_moiety 'C8 H7 O3, C6 H7 N2 O'
_chemical_formula_sum 'C14 H14 N2 O4'
_chemical_formula_weight 274.27
_space_group_IT_number 78
_symmetry_cell_setting tetragonal
_symmetry_space_group_name_Hall 'P 4cw'
_symmetry_space_group_name_H-M 'P 43'
_atom_sites_solution_hydrogens geom
_atom_sites_solution_primary direct
_atom_sites_solution_secondary difmap
_audit_creation_method SHELXL-97
_cell_angle_alpha 90.00
_cell_angle_beta 90.00
_cell_angle_gamma 90.00
_cell_formula_units_Z 16
_cell_length_a 14.323(2)
_cell_length_b 14.323(2)
_cell_length_c 26.922(6)
_cell_measurement_temperature 199(2)
_cell_volume 5523.0(16)
_computing_cell_refinement 'Bruker SAINT'
_computing_data_collection 'Bruker GIS'
_computing_data_reduction 'Bruker SAINT'
_computing_molecular_graphics 'Bruker APEX2'
_computing_structure_refinement 'SHELXL-97 (Sheldrick, 2008)'
_computing_structure_solution 'SHELXS-97 (Sheldrick, 2008)'
_diffrn_ambient_temperature 199(2)
_diffrn_measured_fraction_theta_full 0.993
_diffrn_measured_fraction_theta_max 0.993
_diffrn_measurement_device_type 'Bruker SMART X2S'
_diffrn_measurement_method '\w scans'
_diffrn_radiation_monochromator 'doubly curved silicon crystal'
_diffrn_radiation_source 'micro-focus sealed tube'
_diffrn_radiation_type MoK\a
_diffrn_radiation_wavelength 0.71073
_diffrn_reflns_av_R_equivalents 0.1945
_diffrn_reflns_av_sigmaI/netI 0.1060
_diffrn_reflns_limit_h_max 14
_diffrn_reflns_limit_h_min -14
_diffrn_reflns_limit_k_max 14
_diffrn_reflns_limit_k_min -14
_diffrn_reflns_limit_l_max 27
_diffrn_reflns_limit_l_min -27
_diffrn_reflns_number 34329
_diffrn_reflns_theta_full 21.11
_diffrn_reflns_theta_max 21.11
_diffrn_reflns_theta_min 2.01
_exptl_absorpt_coefficient_mu 0.098
_exptl_absorpt_correction_T_max 0.9798
_exptl_absorpt_correction_T_min 0.9671
_exptl_absorpt_correction_type multi-scan
_exptl_crystal_colour colorless
_exptl_crystal_density_diffrn 1.319
_exptl_crystal_density_method 'not measured'
_exptl_crystal_description cubic
_exptl_crystal_F_000 2304
_exptl_crystal_size_max 1.0
_exptl_crystal_size_mid 0.5
_exptl_crystal_size_min 0.5
_refine_diff_density_max 0.386
_refine_diff_density_min -0.376
_refine_diff_density_rms 0.087
_refine_ls_abs_structure_details 'Flack H D (1983), Acta Cryst. A39, 876-881'
_refine_ls_abs_structure_Flack -2(3)
_refine_ls_extinction_coef 0.00030(19)
_refine_ls_extinction_expression Fc^*^=kFc[1+0.001xFc^2^\l^3^/sin(2\q)]^-1/4^
_refine_ls_extinction_method SHELXL
_refine_ls_goodness_of_fit_ref 1.373
_refine_ls_hydrogen_treatment constr
_refine_ls_matrix_type full
_refine_ls_number_parameters 730
_refine_ls_number_reflns 5961
_refine_ls_number_restraints 1
_refine_ls_restrained_S_all 1.372
_refine_ls_R_factor_all 0.1563
_refine_ls_R_factor_gt 0.1047
_refine_ls_shift/su_max 0.014
_refine_ls_shift/su_mean 0.005
_refine_ls_structure_factor_coef Fsqd
_refine_ls_weighting_details 'calc w=1/[\s^2^(Fo^2^)+(0.1000P)^2^+0.0000P] where P=(Fo^2^+2Fc^2^)/3'
_refine_ls_weighting_scheme calc
_refine_ls_wR_factor_gt 0.2312
_refine_ls_wR_factor_ref 0.2605
_reflns_number_gt 3785
_reflns_number_total 5961
_reflns_threshold_expression >2sigma(I)
_cod_data_source_file Struct-108.cif
_cod_data_source_block bi108
_cod_depositor_comments
;
The following automatic conversions were performed:

'_symmetry_cell_setting' value 'Tetragonal' changed to 'tetragonal'
according to the built-in table from CIF Core dictionary named
'cif_core.dic' version 2.4.1 from 2010-06-29.

Automatic conversion script
Id: cif_fix_values 1891 2012-01-12 08:04:46Z andrius 
;
_cod_original_cell_volume 5523.1(17)
_cod_database_code 1513071

loop_
_symmetry_equiv_pos_as_xyz
'x, y, z'
'-x, -y, z+1/2'
'-y, x, z+3/4'
'y, -x, z+1/4'

loop_
_atom_site_label
_atom_site_type_symbol
_atom_site_fract_x
_atom_site_fract_y
_atom_site_fract_z
_atom_site_U_iso_or_equiv
_atom_site_adp_type
_atom_site_occupancy
_atom_site_symmetry_multiplicity
_atom_site_calc_flag
_atom_site_refinement_flags
N1 N 0.6847(7) 0.0553(6) 0.2249(4) 0.044(3) Uani 1 1 d .
C1 C 0.5231(8) 0.0729(8) 0.2225(4) 0.037(3) Uani 1 1 d .
N2 N 0.5316(7) 0.4729(6) 0.2269(3) 0.043(3) Uani 1 1 d .
O1 O 0.3251(6) 0.4092(6) 0.2267(4) 0.075(3) Uani 1 1 d .
N3 N 0.8495(7) 0.3468(7) 0.2209(3) 0.046(3) Uani 1 1 d .
H1 H 0.9001 0.3120 0.2208 0.055 Uiso 1 1 calc R
C2 C 0.6120(8) 0.5127(8) 0.2254(5) 0.051(3) Uani 1 1 d .
H2 H 0.6157 0.5789 0.2256 0.061 Uiso 1 1 calc R
O2 O 0.8934(6) 0.1212(6) 0.2155(4) 0.075(3) Uani 1 1 d .
O3 O 1.1397(6) 0.1179(6) 0.2269(4) 0.073(3) Uani 1 1 d .
H3 H 1.1761 0.0808 0.2414 0.109 Uiso 1 1 calc R
C3 C 0.6051(9) 0.0155(8) 0.2208(4) 0.049(3) Uani 1 1 d .
H4 H 0.6005 -0.0502 0.2168 0.059 Uiso 1 1 calc R
N4 N 0.3690(7) 0.1809(7) 0.2242(4) 0.056(3) Uani 1 1 d .
H5 H 0.3181 0.2152 0.2236 0.067 Uiso 1 1 calc R
C4 C 0.7004(7) 0.4560(7) 0.2234(4) 0.034(3) Uani 1 1 d .
C5 C 0.1634(7) 0.4545(9) 0.2239(5) 0.047(3) Uani 1 1 d .
H6 H 0.1768 0.5031 0.2496 0.056 Uiso 1 1 calc R
O4 O 0.2197(6) 0.2953(6) 0.2206(4) 0.076(3) Uani 1 1 d .
O5 O 0.4596(5) 0.5374(6) 0.2283(4) 0.064(2) Uani 1 1 d .
H7 H 0.4082 0.5094 0.2276 0.096 Uiso 1 1 calc R
O6 O 1.0005(5) 0.2336(6) 0.2162(4) 0.072(3) Uani 1 1 d .
C6 C 0.7828(8) 0.4953(8) 0.2245(5) 0.053(4) Uani 1 1 d .
H8 H 0.7895 0.5611 0.2269 0.064 Uiso 1 1 calc R
C7 C 0.6877(9) 0.3606(10) 0.2206(5) 0.065(4) Uani 1 1 d .
H9 H 0.6274 0.3331 0.2191 0.078 Uiso 1 1 calc R
C8 C 0.9746(10) 0.1506(11) 0.2161(4) 0.054(4) Uani 1 1 d .
C9 C 0.2425(7) 0.3751(10) 0.2235(5) 0.046(4) Uani 1 1 d .
O7 O 0.0804(6) 0.4053(6) 0.2350(4) 0.072(3) Uani 1 1 d .
H10 H 0.0489 0.4357 0.2558 0.108 Uiso 1 1 calc R
O8 O 0.7618(6) -0.0037(6) 0.2221(4) 0.070(3) Uani 1 1 d .
H11 H 0.7594 -0.0345 0.1956 0.106 Uiso 1 1 calc R
C10 C 0.5326(9) 0.1681(8) 0.2287(5) 0.068(4) Uani 1 1 d .
H12 H 0.5922 0.1965 0.2317 0.082 Uiso 1 1 calc R
C11 C 0.8610(8) 0.4364(9) 0.2220(5) 0.058(4) Uani 1 1 d .
H13 H 0.9221 0.4622 0.2211 0.070 Uiso 1 1 calc R
C12 C 1.1052(8) 0.0240(12) 0.0802(6) 0.069(5) Uani 1 1 d .
H14 H 1.1333 0.0552 0.0529 0.083 Uiso 1 1 calc R
C13 C 1.0192(15) -0.0990(13) 0.1112(8) 0.101(6) Uani 1 1 d .
H15 H 0.9895 -0.1576 0.1064 0.121 Uiso 1 1 calc R
C14 C 0.7721(8) 0.3053(9) 0.2200(5) 0.050(3) Uani 1 1 d .
H16 H 0.7692 0.2391 0.2190 0.060 Uiso 1 1 calc R
C15 C 0.3609(10) 0.0880(9) 0.2186(5) 0.061(4) Uani 1 1 d .
H17 H 0.3009 0.0603 0.2157 0.073 Uiso 1 1 calc R
C16 C 0.4489(8) 0.2221(10) 0.2304(5) 0.065(4) Uani 1 1 d .
H18 H 0.4516 0.2876 0.2360 0.079 Uiso 1 1 calc R
C17 C 0.4399(8) 0.0331(9) 0.2170(4) 0.048(3) Uani 1 1 d .
H19 H 0.4350 -0.0324 0.2119 0.057 Uiso 1 1 calc R
C18 C 0.1608(7) 0.4946(7) 0.1748(5) 0.043(3) Uani 1 1 d .
C19 C 1.1041(8) 0.0644(9) 0.1273(5) 0.054(3) Uani 1 1 d .
H20 H 1.1377 0.1208 0.1326 0.065 Uiso 1 1 calc R
C20 C 1.0533(9) 0.0706(10) 0.2154(5) 0.059(4) Uani 1 1 d .
H21 H 1.0394 0.0231 0.2416 0.071 Uiso 1 1 calc R
C21 C 1.0559(7) 0.0252(7) 0.1665(5) 0.044(3) Uani 1 1 d .
C22 C 1.0624(11) -0.0668(12) 0.0740(7) 0.078(5) Uani 1 1 d .
H22 H 1.0666 -0.1004 0.0437 0.094 Uiso 1 1 calc R
O9 O 0.5724(5) 0.8656(5) 0.1017(4) 0.064(3) Uani 1 1 d .
O10 O 0.7503(5) 0.5368(5) 0.0993(4) 0.063(2) Uani 1 1 d .
O11 O 0.4625(6) 0.9715(6) 0.0999(4) 0.075(3) Uani 1 1 d .
O12 O 0.6401(6) 0.6411(5) 0.1015(4) 0.066(3) Uani 1 1 d .
O13 O 0.7517(6) 0.7839(5) 0.0864(4) 0.072(3) Uani 1 1 d .
H23 H 0.7706 0.8003 0.0582 0.108 Uiso 1 1 calc R
O14 O 0.3393(5) 0.1042(5) 0.0977(4) 0.062(3) Uani 1 1 d .
H24 H 0.3218 0.0923 0.1268 0.093 Uiso 1 1 calc R
N5 N 0.5268(6) 0.4988(6) 0.1013(4) 0.046(2) Uani 1 1 d .
H25 H 0.5629 0.5485 0.1013 0.055 Uiso 1 1 calc R
N6 N 0.3973(5) 0.1781(6) 0.0983(3) 0.039(3) Uani 1 1 d .
O15 O 0.4570(5) 0.7234(5) 0.0919(4) 0.067(3) Uani 1 1 d .
H26 H 0.5146 0.7305 0.0874 0.101 Uiso 1 1 calc R
C23 C 0.7926(8) 0.6972(7) 0.0993(5) 0.049(3) Uani 1 1 d .
H27 H 0.8416 0.6832 0.0739 0.059 Uiso 1 1 calc R
C24 C 0.4153(9) 0.8115(7) 0.1028(5) 0.057(4) Uani 1 1 d .
H28 H 0.3663 0.8250 0.0773 0.068 Uiso 1 1 calc R
C25 C 0.3578(8) 0.2567(7) 0.1023(5) 0.048(3) Uani 1 1 d .
H29 H 0.2919 0.2615 0.1053 0.058 Uiso 1 1 calc R
C26 C 0.4175(7) 0.3405(6) 0.1021(4) 0.033(3) Uani 1 1 d .
C27 C 0.5096(7) 0.3388(7) 0.0963(5) 0.059(4) Uani 1 1 d .
H30 H 0.5378 0.2794 0.0917 0.071 Uiso 1 1 calc R
C28 C 0.4083(9) 0.7601(8) 0.1932(6) 0.061(4) Uani 1 1 d .
H31 H 0.4643 0.7255 0.1889 0.073 Uiso 1 1 calc R
C29 C 0.3710(8) 0.8100(7) 0.1528(5) 0.045(3) Uani 1 1 d .
C30 C 0.9249(9) 0.6608(8) 0.1587(6) 0.066(4) Uani 1 1 d .
H32 H 0.9550 0.6273 0.1328 0.080 Uiso 1 1 calc R
C31 C 0.8012(9) 0.7577(8) 0.1888(6) 0.059(4) Uani 1 1 d .
H33 H 0.7441 0.7895 0.1827 0.071 Uiso 1 1 calc R
C32 C 0.2862(11) 0.8109(13) 0.2448(6) 0.095(6) Uani 1 1 d .
H34 H 0.2573 0.8116 0.2766 0.114 Uiso 1 1 calc R
C33 C 0.8418(8) 0.7058(7) 0.1500(5) 0.049(3) Uani 1 1 d .
C34 C 0.2866(9) 0.8572(8) 0.1601(6) 0.059(4) Uani 1 1 d .
H35 H 0.2568 0.8867 0.1328 0.071 Uiso 1 1 calc R
C35 C 0.9202(11) 0.7187(10) 0.2437(7) 0.079(5) Uani 1 1 d .
H36 H 0.9468 0.7229 0.2760 0.095 Uiso 1 1 calc R
C36 C 0.3797(7) 0.4309(8) 0.1069(5) 0.049(3) Uani 1 1 d .
H37 H 0.3142 0.4379 0.1109 0.059 Uiso 1 1 calc R
C37 C 0.4886(7) 0.8890(7) 0.1011(5) 0.042(3) Uani 1 1 d .
C38 C 0.7261(10) 0.6187(8) 0.0993(5) 0.052(4) Uani 1 1 d .
C39 C 0.4347(9) 0.5084(7) 0.1060(5) 0.054(4) Uani 1 1 d .
H38 H 0.4077 0.5688 0.1088 0.065 Uiso 1 1 calc R
C40 C 0.9657(9) 0.6649(8) 0.2070(7) 0.068(5) Uani 1 1 d .
H39 H 1.0219 0.6324 0.2142 0.082 Uiso 1 1 calc R
C41 C 0.2470(11) 0.8612(9) 0.2054(7) 0.076(5) Uani 1 1 d .
H40 H 0.1927 0.8980 0.2106 0.091 Uiso 1 1 calc R
C42 C 0.5654(7) 0.4120(8) 0.0963(5) 0.058(4) Uani 1 1 d .
H41 H 0.6311 0.4047 0.0929 0.069 Uiso 1 1 calc R
C43 C 0.8400(11) 0.7640(9) 0.2340(6) 0.063(4) Uani 1 1 d .
H42 H 0.8110 0.8005 0.2591 0.075 Uiso 1 1 calc R
C44 C 0.3665(10) 0.7605(9) 0.2373(5) 0.064(4) Uani 1 1 d .
H43 H 0.3925 0.7256 0.2640 0.077 Uiso 1 1 calc R
N7 N 0.8190(5) 0.3281(6) 0.0967(4) 0.043(2) Uani 1 1 d .
O16 O 0.8796(6) 0.4043(5) 0.0985(3) 0.058(2) Uani 1 1 d .
H44 H 0.8982 0.4168 0.0697 0.086 Uiso 1 1 calc R
C45 C 0.8401(7) 0.0783(6) 0.0941(5) 0.044(3) Uani 1 1 d .
H45 H 0.9061 0.0714 0.0934 0.053 Uiso 1 1 calc R
C46 C 0.7861(9) 0.0021(8) 0.0936(6) 0.066(4) Uani 1 1 d .
H46 H 0.8143 -0.0577 0.0911 0.080 Uiso 1 1 calc R
C47 C 0.8015(7) 0.1683(7) 0.0956(5) 0.040(3) Uani 1 1 d .
C48 C 0.8599(7) 0.2516(8) 0.0958(4) 0.050(3) Uani 1 1 d .
H48 H 0.9261 0.2477 0.0953 0.060 Uiso 1 1 calc R
C49 C 0.6521(9) 0.0937(9) 0.0976(6) 0.073(4) Uani 1 1 d .
H49 H 0.5861 0.0998 0.0982 0.087 Uiso 1 1 calc R
N8 N 0.6897(6) 0.0087(6) 0.0967(4) 0.050(3) Uani 1 1 d .
H47 H 0.6546 -0.0416 0.0979 0.060 Uiso 1 1 calc R
C50 C 0.7057(7) 0.1719(7) 0.0979(5) 0.053(4) Uani 1 1 d .
H50 H 0.6760 0.2311 0.0997 0.063 Uiso 1 1 calc R
C51 C 0.1126(9) 0.4563(10) 0.1369(5) 0.065(4) Uani 1 1 d .
H51 H 0.0802 0.3996 0.1431 0.078 Uiso 1 1 calc R
C52 C 0.2025(13) 0.6189(10) 0.1175(8) 0.096(6) Uani 1 1 d .
H52 H 0.2355 0.6754 0.1117 0.115 Uiso 1 1 calc R
C53 C 1.0095(7) -0.0598(9) 0.1581(5) 0.055(3) Uani 1 1 d .
H53 H 0.9732 -0.0890 0.1833 0.066 Uiso 1 1 calc R
C54 C 0.2064(8) 0.5821(10) 0.1636(6) 0.072(4) Uani 1 1 d .
H54 H 0.2395 0.6141 0.1890 0.086 Uiso 1 1 calc R
C55 C 0.1557(13) 0.5816(16) 0.0794(7) 0.104(7) Uani 1 1 d .
H55 H 0.1535 0.6096 0.0475 0.125 Uiso 1 1 calc R
C56 C 0.1074(12) 0.4929(14) 0.0914(8) 0.104(6) Uani 1 1 d .
H56 H 0.0724 0.4617 0.0664 0.124 Uiso 1 1 calc R

loop_
_atom_site_aniso_label
_atom_site_aniso_U_11
_atom_site_aniso_U_22
_atom_site_aniso_U_33
_atom_site_aniso_U_23
_atom_site_aniso_U_13
_atom_site_aniso_U_12
N1 0.024(6) 0.025(6) 0.083(8) 0.003(5) 0.003(5) 0.012(5)
C1 0.029(7) 0.037(8) 0.045(8) 0.008(6) -0.007(6) 0.010(6)
N2 0.038(7) 0.038(6) 0.053(7) -0.006(5) 0.001(5) -0.001(5)
O1 0.045(6) 0.062(6) 0.119(8) 0.009(5) -0.007(5) 0.005(5)
N3 0.036(7) 0.038(7) 0.064(7) 0.006(5) 0.011(5) 0.008(5)
C2 0.037(8) 0.026(7) 0.090(10) 0.013(7) 0.005(7) 0.014(6)
O2 0.023(5) 0.068(7) 0.133(8) -0.023(6) 0.010(5) -0.008(5)
O3 0.024(5) 0.086(7) 0.109(8) -0.026(6) -0.009(5) 0.012(5)
C3 0.047(9) 0.023(7) 0.077(9) -0.001(6) -0.002(7) 0.021(7)
N4 0.045(7) 0.048(7) 0.075(7) -0.002(6) 0.000(6) 0.023(6)
C4 0.021(7) 0.012(6) 0.068(8) -0.007(5) -0.002(6) -0.013(5)
C5 0.022(7) 0.066(9) 0.053(8) -0.014(7) -0.009(6) 0.025(6)
O4 0.025(5) 0.041(6) 0.162(9) -0.017(6) 0.003(5) 0.002(5)
O5 0.031(5) 0.047(6) 0.114(7) -0.007(5) -0.005(5) 0.013(4)
O6 0.011(5) 0.043(6) 0.163(10) 0.002(6) 0.007(5) 0.009(4)
C6 0.032(8) 0.023(7) 0.104(11) 0.012(7) 0.008(7) -0.001(6)
C7 0.033(8) 0.067(11) 0.096(11) 0.004(8) -0.004(7) -0.018(7)
C8 0.056(10) 0.078(11) 0.027(7) -0.001(7) 0.009(6) 0.005(9)
C9 0.000(6) 0.038(8) 0.099(11) -0.005(7) 0.002(6) -0.004(6)
O7 0.047(6) 0.071(7) 0.098(8) -0.012(5) 0.018(5) -0.005(5)
O8 0.053(6) 0.056(6) 0.102(8) 0.002(5) 0.006(5) 0.033(5)
C10 0.034(8) 0.020(8) 0.151(14) 0.002(7) -0.001(8) -0.011(6)
C11 0.016(7) 0.051(10) 0.107(11) 0.020(8) 0.016(7) -0.024(7)
C12 0.011(7) 0.108(14) 0.089(12) 0.026(10) -0.005(7) 0.022(8)
C13 0.119(17) 0.070(13) 0.113(17) -0.023(13) -0.016(14) 0.039(12)
C14 0.020(7) 0.047(9) 0.084(9) -0.004(7) 0.001(7) -0.006(7)
C15 0.061(10) 0.052(9) 0.068(9) -0.006(7) 0.000(7) -0.008(8)
C16 0.020(8) 0.062(9) 0.114(11) 0.003(8) -0.001(7) -0.002(7)
C17 0.024(7) 0.049(8) 0.071(9) -0.005(6) 0.004(6) 0.019(7)
C18 0.011(6) 0.023(7) 0.096(11) -0.035(7) 0.001(6) 0.006(5)
C19 0.033(8) 0.054(9) 0.075(10) 0.000(8) -0.004(7) 0.005(7)
C20 0.054(10) 0.077(10) 0.046(8) -0.005(7) 0.009(7) 0.027(8)
C21 0.019(6) 0.020(7) 0.091(10) 0.014(7) -0.003(6) 0.006(5)
C22 0.055(11) 0.095(14) 0.085(13) -0.028(10) 0.004(9) -0.002(10)
O9 0.028(5) 0.030(5) 0.134(8) 0.005(5) 0.003(5) -0.001(4)
O10 0.031(5) 0.016(5) 0.141(8) -0.015(5) 0.002(5) -0.004(4)
O11 0.052(6) 0.032(5) 0.141(8) 0.009(6) 0.012(5) -0.001(4)
O12 0.042(6) 0.014(4) 0.143(8) -0.004(5) -0.012(5) 0.003(4)
O13 0.073(7) 0.014(4) 0.128(9) 0.018(5) -0.002(6) -0.017(4)
O14 0.034(5) 0.014(4) 0.139(8) 0.003(5) 0.017(5) -0.009(4)
N5 0.024(6) 0.025(5) 0.089(7) 0.003(5) -0.002(5) -0.006(5)
N6 0.016(5) 0.016(5) 0.084(8) 0.002(5) -0.004(5) -0.017(4)
O15 0.025(4) 0.024(5) 0.153(9) -0.008(5) 0.007(5) -0.014(4)
C23 0.030(7) 0.011(6) 0.106(11) 0.009(6) 0.021(7) 0.013(5)
C24 0.064(9) 0.002(6) 0.105(12) -0.003(7) -0.012(8) 0.015(6)
C25 0.035(7) 0.024(7) 0.087(10) -0.003(7) -0.004(7) 0.028(6)
C26 0.022(7) 0.000(5) 0.078(8) 0.000(5) 0.009(6) -0.006(5)
C27 0.009(7) 0.020(6) 0.149(13) -0.016(7) -0.006(7) -0.018(5)
C28 0.058(9) 0.031(8) 0.092(11) -0.003(7) -0.013(9) 0.026(7)
C29 0.049(8) 0.027(7) 0.059(8) 0.016(6) -0.006(7) -0.013(6)
C30 0.033(8) 0.030(7) 0.136(13) 0.003(8) 0.012(8) 0.014(6)
C31 0.053(9) 0.023(7) 0.102(12) -0.003(7) 0.001(9) 0.015(7)
C32 0.050(10) 0.105(14) 0.131(14) 0.020(12) 0.026(9) 0.037(10)
C33 0.042(8) 0.024(7) 0.081(10) 0.003(7) 0.001(7) -0.007(6)
C34 0.043(9) 0.046(9) 0.088(11) 0.010(8) -0.012(7) 0.013(7)
C35 0.061(11) 0.027(8) 0.149(15) 0.006(9) -0.011(10) -0.020(8)
C36 0.021(6) 0.037(8) 0.090(9) -0.007(6) 0.001(6) 0.002(6)
C37 0.000(6) 0.004(6) 0.121(10) 0.012(6) 0.010(6) 0.001(5)
C38 0.074(11) 0.008(7) 0.072(10) -0.004(7) -0.019(8) 0.015(7)
C39 0.083(11) 0.009(6) 0.071(9) -0.007(6) -0.020(8) 0.000(7)
C40 0.027(8) 0.016(8) 0.161(16) 0.018(9) 0.000(10) 0.009(6)
C41 0.059(10) 0.021(8) 0.148(16) 0.011(9) -0.016(11) 0.000(7)
C42 0.015(7) 0.042(8) 0.116(11) 0.002(8) 0.007(7) 0.008(7)
C43 0.078(12) 0.030(8) 0.080(11) -0.009(7) -0.009(9) -0.007(8)
C44 0.086(12) 0.058(10) 0.048(9) 0.026(7) 0.000(8) 0.004(8)
N7 0.012(5) 0.018(5) 0.100(8) 0.012(5) -0.001(5) -0.012(4)
O16 0.042(5) 0.030(5) 0.102(6) 0.006(5) 0.001(5) -0.014(4)
C45 0.022(6) 0.000(5) 0.110(10) -0.001(6) 0.004(6) 0.015(5)
C46 0.046(9) 0.032(8) 0.121(12) -0.006(8) 0.011(8) -0.030(7)
C47 0.021(7) 0.019(7) 0.080(9) 0.002(6) -0.012(6) 0.000(6)
C48 0.021(7) 0.039(8) 0.090(9) 0.012(7) 0.014(6) 0.013(6)
C49 0.020(7) 0.064(10) 0.135(12) -0.007(9) -0.016(8) 0.012(7)
N8 0.030(6) 0.010(5) 0.109(9) 0.000(5) -0.005(6) -0.007(4)
C50 0.017(7) 0.000(5) 0.140(12) 0.001(6) 0.005(7) -0.011(5)
C51 0.078(11) 0.069(10) 0.048(9) -0.004(8) -0.011(8) 0.021(8)
C52 0.104(15) 0.048(10) 0.136(17) 0.032(12) -0.025(13) 0.000(9)
C53 0.025(7) 0.055(9) 0.086(11) 0.018(8) 0.002(7) 0.010(6)
C54 0.021(7) 0.061(10) 0.133(14) -0.027(9) -0.021(8) -0.001(7)
C55 0.077(13) 0.15(2) 0.082(13) 0.048(12) -0.001(10) 0.019(13)
C56 0.088(14) 0.111(15) 0.112(16) -0.028(12) -0.009(11) -0.041(11)

loop_
_atom_type_symbol
_atom_type_description
_atom_type_scat_dispersion_real
_atom_type_scat_dispersion_imag
_atom_type_scat_source
C C 0.0033 0.0016 'International Tables Vol C Tables 4.2.6.8 and 6.1.1.4'
H H 0.0000 0.0000 'International Tables Vol C Tables 4.2.6.8 and 6.1.1.4'
N N 0.0061 0.0033 'International Tables Vol C Tables 4.2.6.8 and 6.1.1.4'
O O 0.0106 0.0060 'International Tables Vol C Tables 4.2.6.8 and 6.1.1.4'

loop_
_geom_angle_atom_site_label_1
_geom_angle_atom_site_label_2
_geom_angle_atom_site_label_3
_geom_angle
C3 N1 O8 115.6(9)
C17 C1 C10 121.7(11)
C17 C1 C3 119.0(11)
C10 C1 C3 119.3(12)
C2 N2 O5 111.8(9)
C14 N3 C11 125.5(11)
N2 C2 C4 121.1(10)
N1 C3 C1 118.2(11)
C16 N4 C15 122.8(12)
C6 C4 C7 123.1(11)
C6 C4 C2 121.8(10)
C7 C4 C2 115.2(10)
O7 C5 C18 111.7(9)
O7 C5 C9 104.0(10)
C18 C5 C9 107.0(10)
C4 C6 C11 117.4(11)
C4 C7 C14 115.7(11)
O2 C8 O6 127.2(13)
O2 C8 C20 114.6(13)
O6 C8 C20 118.2(12)
O4 C9 O1 128.4(11)
O4 C9 C5 119.1(10)
O1 C9 C5 112.4(11)
C1 C10 C16 117.2(12)
N3 C11 C6 119.7(10)
C19 C12 C22 118.3(14)
C22 C13 C53 128.5(19)
N3 C14 C7 118.5(12)
N4 C15 C17 119.8(13)
N4 C16 C10 119.3(13)
C1 C17 C15 119.2(12)
C51 C18 C5 123.0(12)
C51 C18 C54 115.3(13)
C5 C18 C54 121.6(12)
C21 C19 C12 122.1(13)
O3 C20 C21 112.2(10)
O3 C20 C8 105.3(11)
C21 C20 C8 110.1(10)
C19 C21 C53 117.8(12)
C19 C21 C20 121.2(11)
C53 C21 C20 121.0(12)
C13 C22 C12 116.3(16)
C39 N5 C42 120.3(9)
C25 N6 O14 115.2(8)
O13 C23 C38 113.7(10)
O13 C23 C33 109.6(10)
C38 C23 C33 110.9(10)
O15 C24 C29 110.6(10)
O15 C24 C37 110.5(9)
C29 C24 C37 109.3(10)
N6 C25 C26 117.8(9)
C27 C26 C36 114.1(9)
C27 C26 C25 124.2(9)
C36 C26 C25 121.7(9)
C42 C27 C26 126.0(10)
C44 C28 C29 121.1(12)
C34 C29 C28 117.7(12)
C34 C29 C24 119.3(11)
C28 C29 C24 122.9(12)
C33 C30 C40 119.4(13)
C43 C31 C33 122.5(13)
C44 C32 C41 119.7(15)
C30 C33 C31 118.6(13)
C30 C33 C23 120.6(12)
C31 C33 C23 120.7(11)
C41 C34 C29 120.8(13)
C43 C35 C40 121.4(16)
C39 C36 C26 121.7(10)
O11 C37 O9 123.1(10)
O11 C37 C24 119.1(9)
O9 C37 C24 117.8(9)
O10 C38 O12 121.0(12)
O10 C38 C23 123.3(12)
O12 C38 C23 115.6(9)
N5 C39 C36 119.3(10)
C35 C40 C30 118.1(13)
C34 C41 C32 119.8(15)
C27 C42 N5 118.5(10)
C35 C43 C31 119.9(15)
C28 C44 C32 120.7(13)
C48 N7 O16 113.5(8)
C46 C45 C47 121.4(10)
C45 C46 N8 121.3(11)
C50 C47 C45 115.4(9)
C50 C47 C48 122.8(9)
C45 C47 C48 121.8(9)
N7 C48 C47 116.9(9)
N8 C49 C50 121.7(11)
C49 N8 C46 117.8(10)
C49 C50 C47 122.2(10)
C56 C51 C18 124.3(15)
C55 C52 C54 124.8(16)
C13 C53 C21 116.6(14)
C52 C54 C18 120.8(13)
C52 C55 C56 114.2(15)
C51 C56 C55 120.7(16)

loop_
_geom_bond_atom_site_label_1
_geom_bond_atom_site_label_2
_geom_bond_distance
N1 C3 1.279(14)
N1 O8 1.392(11)
C1 C17 1.329(16)
C1 C10 1.381(16)
C1 C3 1.435(15)
N2 C2 1.285(14)
N2 O5 1.385(10)
O1 C9 1.284(14)
N3 C14 1.258(13)
N3 C11 1.294(14)
C2 C4 1.505(15)
O2 C8 1.238(15)
O3 C20 1.446(15)
N4 C16 1.299(15)
N4 C15 1.343(15)
C4 C6 1.308(15)
C4 C7 1.381(16)
C5 O7 1.414(14)
C5 C18 1.443(16)
C5 C9 1.605(15)
O4 C9 1.191(14)
O6 C8 1.246(16)
C6 C11 1.403(17)
C7 C14 1.445(16)
C8 C20 1.608(18)
C10 C16 1.427(17)
C12 C19 1.394(18)
C12 C22 1.45(2)
C13 C22 1.26(2)
C13 C53 1.39(2)
C15 C17 1.379(17)
C18 C51 1.347(16)
C18 C54 1.445(17)
C19 C21 1.380(16)
C20 C21 1.467(16)
C21 C53 1.407(15)
O9 C37 1.247(12)
O10 C38 1.223(12)
O11 C37 1.240(11)
O12 C38 1.274(14)
O13 C23 1.416(12)
O14 N6 1.345(10)
N5 C39 1.332(14)
N5 C42 1.367(13)
N6 C25 1.264(12)
O15 C24 1.426(12)
C23 C38 1.474(17)
C23 C33 1.541(17)
C24 C29 1.489(16)
C24 C37 1.527(15)
C25 C26 1.473(15)
C26 C27 1.329(14)
C26 C36 1.409(14)
C27 C42 1.319(14)
C28 C44 1.332(17)
C28 C29 1.408(15)
C29 C34 1.399(16)
C30 C33 1.374(16)
C30 C40 1.428(19)
C31 C43 1.342(17)
C31 C33 1.408(16)
C32 C44 1.372(19)
C32 C41 1.40(2)
C34 C41 1.345(18)
C35 C43 1.35(2)
C35 C40 1.41(2)
C36 C39 1.362(15)
N7 C48 1.242(12)
N7 O16 1.394(10)
C45 C46 1.339(15)
C45 C47 1.402(13)
C46 N8 1.386(15)
C47 C50 1.375(15)
C47 C48 1.458(15)
C49 N8 1.332(14)
C49 C50 1.357(15)
C51 C56 1.34(2)
C52 C55 1.34(2)
C52 C54 1.35(2)
C55 C56 1.48(2)
